data_4129527
loop_
_publ_author_name
'Ryu, Ji Yeon'
'Park, Yu Jin'
'Park, Hyoung-Ryun'
'Saha, Manik Lal'
'Stang, Peter J.'
'Lee, Junseong'

_publ_section_title
;
 Ruthenium-Cobalt Bimetallic Supramolecular Cages via a Less Symmetric
 Tetrapyridyl Metalloligand and the Effect of Spacer Units.
;
_journal_issue 40
_journal_name_full 'Journal of the American Chemical Society'
_journal_page_first 13018
_journal_page_last 13023
_journal_paper_doi 10.1021/jacs.5b07625
_journal_volume 137
_journal_year 2015
_chemical_formula_sum 'C30 H21 Co N4 O'
_chemical_formula_weight 512.44
_space_group_crystal_system orthorhombic
_space_group_IT_number 61
_space_group_name_Hall '-P 2ac 2ab'
_space_group_name_H-M_alt 'P b c a'
_atom_sites_solution_hydrogens geom
_audit_creation_method SHELXL-2014/7
_cell_angle_alpha 90
_cell_angle_beta 90
_cell_angle_gamma 90
_cell_formula_units_Z 8
_cell_length_a 17.650(2)
_cell_length_b 12.8527(13)
_cell_length_c 19.949(2)
_cell_measurement_temperature 100(2)
_cell_volume 4525.4(8)
_computing_structure_refinement 'SHELXL-2014/7 (Sheldrick, 2014)'
_diffrn_ambient_temperature 100(2)
_diffrn_measured_fraction_theta_full 0.998
_diffrn_measured_fraction_theta_max 0.998
_diffrn_radiation_type MoK\a
_diffrn_radiation_wavelength 0.71073
_diffrn_reflns_av_R_equivalents 0.1610
_diffrn_reflns_av_unetI/netI 0.1000
_diffrn_reflns_Laue_measured_fraction_full 0.998
_diffrn_reflns_Laue_measured_fraction_max 0.998
_diffrn_reflns_limit_h_max 16
_diffrn_reflns_limit_h_min -15
_diffrn_reflns_limit_k_max 11
_diffrn_reflns_limit_k_min -11
_diffrn_reflns_limit_l_max 18
_diffrn_reflns_limit_l_min -16
_diffrn_reflns_number 11528
_diffrn_reflns_point_group_measured_fraction_full 0.998
_diffrn_reflns_point_group_measured_fraction_max 0.998
_diffrn_reflns_theta_full 19.214
_diffrn_reflns_theta_max 19.214
_diffrn_reflns_theta_min 2.042
_exptl_absorpt_coefficient_mu 0.792
_exptl_crystal_colour yellow
_exptl_crystal_density_diffrn 1.504
_exptl_crystal_description needle
_exptl_crystal_F_000 2112
_exptl_crystal_size_max 0.100
_exptl_crystal_size_mid 0.080
_exptl_crystal_size_min 0.080
_refine_diff_density_max 0.277
_refine_diff_density_min -0.296
_refine_diff_density_rms 0.071
_refine_ls_extinction_method none
_refine_ls_goodness_of_fit_ref 1.069
_refine_ls_hydrogen_treatment constr
_refine_ls_matrix_type full
_refine_ls_number_parameters 325
_refine_ls_number_reflns 1882
_refine_ls_number_restraints 24
_refine_ls_restrained_S_all 1.065
_refine_ls_R_factor_all 0.1125
_refine_ls_R_factor_gt 0.0490
_refine_ls_shift/su_max 0.000
_refine_ls_shift/su_mean 0.000
_refine_ls_structure_factor_coef Fsqd
_refine_ls_weighting_details 'w=1/[\s^2^(Fo^2^)+(0.0300P)^2^+0.1936P] where P=(Fo^2^+2Fc^2^)/3'
_refine_ls_weighting_scheme calc
_refine_ls_wR_factor_gt 0.0776
_refine_ls_wR_factor_ref 0.0938
_reflns_Friedel_coverage 0.000
_reflns_number_gt 1099
_reflns_number_total 1882
_reflns_threshold_expression 'I > 2\s(I)'
_cod_data_source_file ja5b07625_si_002.cif
_cod_data_source_block rjy04
_cod_original_cell_volume 4525.5(9)
_cod_database_code 4129527
_shelx_shelxl_version_number 2014/7
_shelx_space_group_comment
;
The symmetry employed for this shelxl refinement is uniquely defined
by the following loop, which should always be used as a source of
symmetry information in preference to the above space-group names.
They are only intended as comments.
;
_shelx_estimated_absorpt_t_min 0.925
_shelx_estimated_absorpt_t_max 0.939

loop_
_space_group_symop_operation_xyz
'x, y, z'
'-x+1/2, -y, z+1/2'
'-x, y+1/2, -z+1/2'
'x+1/2, -y+1/2, -z'
'-x, -y, -z'
'x-1/2, y, -z-1/2'
'x, -y-1/2, z-1/2'
'-x-1/2, y-1/2, z'

loop_
_atom_site_label
_atom_site_type_symbol
_atom_site_fract_x
_atom_site_fract_y
_atom_site_fract_z
_atom_site_U_iso_or_equiv
_atom_site_adp_type
_atom_site_occupancy
_atom_site_site_symmetry_order
_atom_site_calc_flag
_atom_site_refinement_flags_posn
_atom_site_refinement_flags_adp
Co1 Co 0.19332(6) 0.24653(10) 0.36481(4) 0.0193(4) Uani 1 1 d . .
C4 C 0.1334(5) 0.1406(6) 0.3106(4) 0.019(2) Uani 1 1 d . U
H4 H 0.1104 0.1524 0.2654 0.023 Uiso 1 1 calc R U
C5 C 0.0980(4) 0.1579(5) 0.3722(4) 0.015(2) Uani 1 1 d . .
H5 H 0.0452 0.1846 0.3788 0.018 Uiso 1 1 calc R U
C1 C 0.1488(6) 0.1318(6) 0.4228(4) 0.019(3) Uani 1 1 d . .
H1 H 0.1384 0.1375 0.4720 0.023 Uiso 1 1 calc R U
C2 C 0.2182(5) 0.0966(6) 0.3938(4) 0.024(3) Uani 1 1 d . .
H2 H 0.2644 0.0721 0.4181 0.028 Uiso 1 1 calc R U
C3 C 0.2077(5) 0.1030(6) 0.3236(4) 0.022(3) Uani 1 1 d . .
H3 H 0.2462 0.0842 0.2889 0.026 Uiso 1 1 calc R U
C6 C 0.1967(6) 0.3807(6) 0.4211(4) 0.015(2) Uani 1 1 d . U
C9 C 0.2050(5) 0.3752(6) 0.3046(4) 0.017(2) Uani 1 1 d . .
C8 C 0.2761(5) 0.3382(6) 0.3311(4) 0.017(2) Uani 1 1 d . .
C7 C 0.2706(5) 0.3424(6) 0.4039(4) 0.014(2) Uani 1 1 d . .
C10 C 0.1685(6) 0.4047(6) 0.4881(4) 0.015(2) Uani 1 1 d . .
C12 C 0.1839(6) 0.4680(6) 0.6001(4) 0.023(2) Uani 1 1 d . .
H12 H 0.2173 0.4953 0.6331 0.027 Uiso 1 1 calc R U
C13 C 0.0647(5) 0.4178(6) 0.5689(5) 0.027(3) Uani 1 1 d . .
H13 H 0.0123 0.4096 0.5784 0.032 Uiso 1 1 calc R U
C11 C 0.2138(5) 0.4456(6) 0.5387(4) 0.021(2) Uani 1 1 d . .
H11 H 0.2660 0.4581 0.5304 0.025 Uiso 1 1 calc R U
C14 C 0.0928(5) 0.3912(6) 0.5041(4) 0.020(3) Uani 1 1 d . .
H14 H 0.0591 0.3639 0.4714 0.025 Uiso 1 1 calc R U
C15 C 0.4570(6) 0.3491(7) 0.4912(5) 0.031(3) Uani 1 1 d . .
H15 H 0.5032 0.3867 0.4879 0.037 Uiso 1 1 calc R U
C17 C 0.3344(6) 0.3191(7) 0.4494(4) 0.014(2) Uani 1 1 d . .
C16 C 0.4028(6) 0.3690(6) 0.4449(4) 0.022(2) Uani 1 1 d . .
H16 H 0.4121 0.4170 0.4097 0.027 Uiso 1 1 calc R U
C19 C 0.3840(6) 0.2316(7) 0.5451(4) 0.027(3) Uani 1 1 d . .
H19 H 0.3769 0.1835 0.5807 0.033 Uiso 1 1 calc R U
C18 C 0.3257(5) 0.2462(7) 0.5013(4) 0.022(2) Uani 1 1 d . .
H18 H 0.2800 0.2077 0.5058 0.027 Uiso 1 1 calc R U
C20 C 0.4486(6) 0.3510(8) 0.2203(4) 0.023(3) Uani 1 1 d . .
H20 H 0.4699 0.3979 0.1887 0.027 Uiso 1 1 calc R U
C22 C 0.3475(5) 0.3084(8) 0.2954(4) 0.022(3) Uani 1 1 d . U
C24 C 0.4558(5) 0.2012(7) 0.2820(4) 0.020(2) Uani 1 1 d . .
H24 H 0.4823 0.1397 0.2943 0.024 Uiso 1 1 calc R U
C21 C 0.3793(6) 0.3737(6) 0.2472(4) 0.021(2) Uani 1 1 d . .
H21 H 0.3528 0.4342 0.2330 0.025 Uiso 1 1 calc R U
C23 C 0.3876(6) 0.2198(7) 0.3113(4) 0.023(3) Uani 1 1 d . .
H23 H 0.3675 0.1716 0.3428 0.028 Uiso 1 1 calc R U
C28 C 0.1368(5) 0.4608(7) 0.2095(4) 0.027(3) Uani 1 1 d . U
H28 H 0.1205 0.5135 0.2396 0.033 Uiso 1 1 calc R U
C27 C 0.1825(5) 0.3801(7) 0.2336(4) 0.019(2) Uani 1 1 d . .
C25 C 0.1754(5) 0.3164(7) 0.1208(4) 0.030(3) Uani 1 1 d . .
H25 H 0.1887 0.2635 0.0896 0.035 Uiso 1 1 calc R U
C26 C 0.2023(5) 0.3050(6) 0.1869(4) 0.023(2) Uani 1 1 d . .
H26 H 0.2331 0.2474 0.1992 0.027 Uiso 1 1 calc R U
C29 C 0.1148(5) 0.4660(8) 0.1432(5) 0.035(3) Uani 1 1 d . .
H29 H 0.0850 0.5236 0.1292 0.042 Uiso 1 1 calc R U
N4 N 0.1334(5) 0.3942(7) 0.0981(3) 0.032(2) Uani 1 1 d . .
N1 N 0.1118(5) 0.4548(5) 0.6175(3) 0.031(2) Uani 1 1 d . .
N3 N 0.4881(4) 0.2646(7) 0.2368(3) 0.028(2) Uani 1 1 d . .
N2 N 0.4503(5) 0.2807(6) 0.5410(3) 0.031(2) Uani 1 1 d . .
C30 C 0.1573(5) 0.4179(6) 0.3594(4) 0.017(2) Uani 1 1 d . .
O1 O 0.0980(3) 0.4679(4) 0.3563(3) 0.0241(16) Uani 1 1 d . .

loop_
_atom_site_aniso_label
_atom_site_aniso_U_11
_atom_site_aniso_U_22
_atom_site_aniso_U_33
_atom_site_aniso_U_23
_atom_site_aniso_U_13
_atom_site_aniso_U_12
Co1 0.0214(7) 0.0236(6) 0.0127(6) 0.0005(7) 0.0007(6) 0.0003(8)
C4 0.027(6) 0.019(5) 0.013(5) -0.008(4) -0.010(5) 0.008(5)
C5 0.011(6) 0.022(6) 0.012(6) -0.004(5) 0.006(6) 0.000(4)
C1 0.035(8) 0.015(6) 0.008(6) 0.003(5) 0.008(6) -0.005(6)
C2 0.026(8) 0.027(6) 0.018(6) 0.008(5) -0.003(5) 0.004(5)
C3 0.025(8) 0.019(6) 0.021(7) -0.005(5) 0.001(5) -0.001(6)
C6 0.016(6) 0.012(5) 0.018(6) -0.011(4) 0.005(5) -0.005(5)
C9 0.016(7) 0.031(7) 0.004(6) 0.000(5) -0.003(5) -0.002(6)
C8 0.012(7) 0.015(6) 0.024(6) 0.002(5) -0.006(6) -0.003(5)
C7 0.023(7) 0.009(5) 0.009(6) 0.000(4) -0.012(5) -0.002(5)
C10 0.016(8) 0.010(6) 0.020(6) -0.005(5) 0.004(5) 0.000(5)
C12 0.033(8) 0.026(6) 0.009(6) -0.007(4) 0.004(5) -0.003(6)
C13 0.028(7) 0.037(6) 0.016(6) 0.010(5) 0.010(6) -0.006(6)
C11 0.016(7) 0.028(6) 0.020(6) -0.001(5) 0.005(5) 0.005(5)
C14 0.010(7) 0.033(7) 0.019(7) -0.007(5) -0.004(5) -0.005(5)
C15 0.021(8) 0.044(8) 0.027(7) -0.010(6) -0.012(6) -0.014(6)
C17 0.022(8) 0.012(6) 0.008(6) 0.002(5) 0.005(5) 0.009(6)
C16 0.027(8) 0.021(6) 0.019(6) 0.001(5) -0.001(6) -0.003(6)
C19 0.016(6) 0.035(8) 0.030(6) 0.003(5) 0.000(6) -0.004(7)
C18 0.023(7) 0.031(6) 0.014(5) -0.010(6) -0.010(5) -0.005(6)
C20 0.030(8) 0.027(8) 0.011(6) 0.005(5) 0.007(5) 0.006(6)
C22 0.023(6) 0.035(6) 0.009(5) 0.001(5) -0.005(5) -0.006(6)
C24 0.012(7) 0.030(7) 0.019(5) 0.002(5) 0.008(5) 0.007(6)
C21 0.020(7) 0.021(7) 0.022(6) -0.004(5) -0.004(5) 0.008(6)
C23 0.039(8) 0.026(8) 0.004(5) 0.005(5) 0.001(5) 0.000(6)
C28 0.033(6) 0.029(6) 0.020(6) -0.008(5) 0.015(5) 0.005(5)
C27 0.025(7) 0.015(6) 0.018(6) 0.000(5) 0.008(5) 0.000(6)
C25 0.044(8) 0.026(6) 0.019(7) -0.011(5) 0.003(6) -0.013(6)
C26 0.029(7) 0.025(6) 0.014(5) 0.004(5) 0.011(5) 0.008(5)
C29 0.034(7) 0.055(8) 0.015(6) 0.011(6) 0.002(6) 0.008(6)
N4 0.040(6) 0.048(6) 0.009(5) -0.004(5) 0.001(4) -0.005(5)
N1 0.046(7) 0.035(6) 0.011(5) -0.009(4) 0.001(5) -0.008(5)
N3 0.029(5) 0.038(6) 0.018(5) 0.002(5) 0.015(4) -0.006(6)
N2 0.034(7) 0.038(6) 0.021(5) 0.000(4) -0.011(4) 0.021(5)
C30 0.028(7) 0.019(6) 0.005(6) 0.006(5) 0.000(6) -0.001(5)
O1 0.023(4) 0.026(4) 0.023(4) 0.002(3) -0.001(3) 0.008(3)

loop_
_atom_type_symbol
_atom_type_description
_atom_type_scat_dispersion_real
_atom_type_scat_dispersion_imag
_atom_type_scat_source
C C 0.0033 0.0016 'International Tables Vol C Tables 4.2.6.8 and 6.1.1.4'
H H 0.0000 0.0000 'International Tables Vol C Tables 4.2.6.8 and 6.1.1.4'
N N 0.0061 0.0033 'International Tables Vol C Tables 4.2.6.8 and 6.1.1.4'
O O 0.0106 0.0060 'International Tables Vol C Tables 4.2.6.8 and 6.1.1.4'
Co Co 0.3494 0.9721 'International Tables Vol C Tables 4.2.6.8 and 6.1.1.4'

loop_
_geom_angle_atom_site_label_1
_geom_angle_atom_site_label_2
_geom_angle_atom_site_label_3
_geom_angle
C8 Co1 C7 42.8(3)
C8 Co1 C1 154.7(4)
C7 Co1 C1 119.4(3)
C8 Co1 C4 126.7(3)
C7 Co1 C4 167.3(4)
C1 Co1 C4 67.4(3)
C8 Co1 C3 108.0(3)
C7 Co1 C3 129.2(4)
C1 Co1 C3 67.7(3)
C4 Co1 C3 40.9(3)
C8 Co1 C5 163.8(4)
C7 Co1 C5 151.8(3)
C1 Co1 C5 40.0(3)
C4 Co1 C5 40.1(3)
C3 Co1 C5 68.0(3)
C8 Co1 C9 41.7(3)
C7 Co1 C9 70.3(3)
C1 Co1 C9 162.9(4)
C4 Co1 C9 106.3(3)
C3 Co1 C9 118.8(3)
C5 Co1 C9 125.1(3)
C8 Co1 C6 70.6(3)
C7 Co1 C6 41.4(3)
C1 Co1 C6 108.0(3)
C4 Co1 C6 149.9(4)
C3 Co1 C6 167.4(4)
C5 Co1 C6 116.9(3)
C9 Co1 C6 69.0(3)
C8 Co1 C2 119.5(4)
C7 Co1 C2 108.8(4)
C1 Co1 C2 40.9(3)
C4 Co1 C2 68.5(3)
C3 Co1 C2 40.4(3)
C5 Co1 C2 68.5(3)
C9 Co1 C2 153.7(4)
C6 Co1 C2 128.6(3)
C8 Co1 C30 67.6(3)
C7 Co1 C30 67.4(3)
C1 Co1 C30 128.0(3)
C4 Co1 C30 118.2(3)
C3 Co1 C30 152.3(3)
C5 Co1 C30 108.1(3)
C9 Co1 C30 39.4(3)
C6 Co1 C30 39.6(3)
C2 Co1 C30 166.0(3)
C5 C4 C3 107.9(7)
C5 C4 Co1 70.1(4)
C3 C4 Co1 69.6(5)
C1 C5 C4 108.1(7)
C1 C5 Co1 69.8(5)
C4 C5 Co1 69.8(5)
C5 C1 C2 109.6(7)
C5 C1 Co1 70.2(4)
C2 C1 Co1 70.6(5)
C3 C2 C1 105.7(8)
C3 C2 Co1 68.9(5)
C1 C2 Co1 68.6(5)
C2 C3 C4 108.7(8)
C2 C3 Co1 70.7(5)
C4 C3 Co1 69.5(5)
C7 C6 C10 127.0(8)
C7 C6 C30 109.6(7)
C10 C6 C30 121.9(8)
C7 C6 Co1 67.0(4)
C10 C6 Co1 131.8(6)
C30 C6 Co1 78.8(5)
C8 C9 C27 127.0(8)
C8 C9 C30 110.2(7)
C27 C9 C30 122.7(8)
C8 C9 Co1 66.9(5)
C27 C9 Co1 124.7(6)
C30 C9 Co1 79.0(5)
C9 C8 C7 107.2(8)
C9 C8 C22 129.9(8)
C7 C8 C22 122.6(8)
C9 C8 Co1 71.4(5)
C7 C8 Co1 68.7(5)
C22 C8 Co1 128.8(6)
C6 C7 C8 108.1(7)
C6 C7 C17 127.9(7)
C8 C7 C17 123.8(9)
C6 C7 Co1 71.6(5)
C8 C7 Co1 68.5(4)
C17 C7 Co1 129.4(6)
C14 C10 C11 115.8(7)
C14 C10 C6 120.9(8)
C11 C10 C6 123.2(9)
N1 C12 C11 125.2(8)
N1 C13 C14 121.1(8)
C12 C11 C10 120.6(8)
C10 C14 C13 120.9(8)
N2 C15 C16 124.8(9)
C16 C17 C18 117.2(8)
C16 C17 C7 122.4(9)
C18 C17 C7 120.4(9)
C15 C16 C17 119.3(8)
N2 C19 C18 124.0(8)
C19 C18 C17 118.8(8)
N3 C20 C21 122.8(8)
C23 C22 C21 116.7(9)
C23 C22 C8 122.3(9)
C21 C22 C8 120.9(9)
N3 C24 C23 123.9(8)
C20 C21 C22 120.2(8)
C24 C23 C22 120.1(8)
C29 C28 C27 121.8(8)
C26 C27 C28 115.5(7)
C26 C27 C9 123.3(9)
C28 C27 C9 121.1(8)
N4 C25 C26 125.8(8)
C27 C26 C25 118.2(8)
N4 C29 C28 123.1(8)
C25 N4 C29 115.5(8)
C12 N1 C13 116.3(8)
C24 N3 C20 116.3(7)
C19 N2 C15 115.8(8)
O1 C30 C9 129.7(8)
O1 C30 C6 127.2(8)
C9 C30 C6 103.0(7)
O1 C30 Co1 137.7(6)
C9 C30 Co1 61.5(4)
C6 C30 Co1 61.6(4)

loop_
_geom_bond_atom_site_label_1
_geom_bond_atom_site_label_2
_geom_bond_distance
Co1 C8 1.994(8)
Co1 C7 1.997(8)
Co1 C1 2.032(8)
Co1 C4 2.035(8)
Co1 C3 2.036(8)
Co1 C5 2.038(7)
Co1 C9 2.055(8)
Co1 C6 2.058(7)
Co1 C2 2.059(8)
Co1 C30 2.295(9)
C4 C5 1.396(9)
C4 C3 1.422(10)
C5 C1 1.391(10)
C1 C2 1.428(10)
C2 C3 1.415(9)
C6 C7 1.436(11)
C6 C10 1.461(10)
C6 C30 1.492(11)
C9 C8 1.442(11)
C9 C27 1.472(10)
C9 C30 1.484(11)
C8 C7 1.455(9)
C8 C22 1.496(11)
C7 C17 1.477(10)
C10 C14 1.385(10)
C10 C11 1.390(10)
C12 N1 1.331(10)
C12 C11 1.366(9)
C13 N1 1.362(10)
C13 C14 1.427(10)
C15 N2 1.332(9)
C15 C16 1.353(11)
C17 C16 1.371(10)
C17 C18 1.404(10)
C19 N2 1.331(9)
C19 C18 1.364(10)
C20 N3 1.352(9)
C20 C21 1.366(11)
C22 C23 1.378(10)
C22 C21 1.395(10)
C24 N3 1.343(9)
C24 C23 1.361(10)
C28 C29 1.380(10)
C28 C27 1.400(10)
C27 C26 1.385(9)
C25 N4 1.325(9)
C25 C26 1.410(10)
C29 N4 1.330(10)
C30 O1 1.231(8)
